data_2012357
loop_
_publ_author_name
'Avasthi, Kamlakar'
'Aswal, Sangeeta'
'Maulik, Prakas R.'

_publ_section_title
;
 A stacked pyrazolo[3,4-<i>d</i>]pyrimidine-based flexible molecule:
 the effect on stacking of an ethyl group in comparison with a methyl
 group
;
_journal_issue 11
_journal_name_full 'Acta Crystallographica Section C'
_journal_page_first 1324
_journal_page_last 1325
_journal_paper_doi 10.1107/S0108270101013518
_journal_volume 57
_journal_year 2001
_chemical_formula_iupac 'C19 H24 N8 O2 S2'
_chemical_formula_moiety 'C19 H24 N8 O2 S2'
_chemical_formula_sum 'C19 H24 N8 O2 S2'
_chemical_formula_weight 460.58
_chemical_melting_point .114E-112
_chemical_name_common pyrazolo[3,4-d]pyrimidin
_chemical_name_systematic
;
1,1'-(1,3-propanediyl)bis(5-ethyl-6-methylthio-4,5-dihydro-1H-
pyrazolo[3,4-d]pyrimidin-4-one)
;
_space_group_IT_number 15
_symmetry_cell_setting monoclinic
_symmetry_space_group_name_Hall '-C 2yc'
_symmetry_space_group_name_H-M 'C 1 2/c 1'
_cell_angle_alpha 90
_cell_angle_beta 115.52
_cell_angle_gamma 90
_cell_formula_units_Z 8
_cell_length_a 31.385(2)
_cell_length_b 9.1290(10)
_cell_length_c 16.8400(10)
_cell_measurement_reflns_used 58
_cell_measurement_temperature 293(2)
_cell_measurement_theta_max 12.5
_cell_measurement_theta_min 4.7
_cell_volume 4354.1(6)
_computing_cell_refinement XSCANS
_computing_data_collection 'XSCANS (Siemens, 1996)'
_computing_data_reduction XSCANS
_computing_molecular_graphics
;
NRCVAX (Gabe et al., 1989), ORTEP (Johnson, 1965) and PLUTO (Motherwell &
Clegg, 1978)
;
_computing_publication_material SHELXTL
_computing_structure_refinement SHELXTL
_computing_structure_solution 'SHELXTL (Bruker, 1997)'
_diffrn_ambient_temperature 293(2)
_diffrn_measurement_device_type 'Bruker P4'
_diffrn_measurement_method \q/2\q
_diffrn_radiation_monochromator graphite
_diffrn_radiation_source 'fine-focus sealed tube'
_diffrn_radiation_type MoK\a
_diffrn_radiation_wavelength .71073
_diffrn_reflns_av_R_equivalents .013
_diffrn_reflns_av_sigmaI/netI .020
_diffrn_reflns_limit_h_max 37
_diffrn_reflns_limit_h_min -1
_diffrn_reflns_limit_k_max 10
_diffrn_reflns_limit_k_min -1
_diffrn_reflns_limit_l_max 18
_diffrn_reflns_limit_l_min -20
_diffrn_reflns_number 4602
_diffrn_reflns_theta_full 25.00
_diffrn_reflns_theta_max 25.00
_diffrn_reflns_theta_min 2.34
_diffrn_standards_decay_% none
_diffrn_standards_interval_count 97
_diffrn_standards_number 3
_exptl_absorpt_coefficient_mu .279
_exptl_absorpt_correction_type none
_exptl_crystal_colour colourless
_exptl_crystal_density_diffrn 1.405
_exptl_crystal_density_meas ?
_exptl_crystal_density_method 'not measured'
_exptl_crystal_description block
_exptl_crystal_F_000 1936
_exptl_crystal_size_max .43
_exptl_crystal_size_mid .36
_exptl_crystal_size_min .33
_refine_diff_density_max .20
_refine_diff_density_min -.30
_refine_ls_extinction_coef .00100(11)
_refine_ls_extinction_method 'SHELXL97 (Sheldrick, 1997)'
_refine_ls_goodness_of_fit_ref 1.050
_refine_ls_hydrogen_treatment constr
_refine_ls_matrix_type full
_refine_ls_number_parameters 285
_refine_ls_number_reflns 3826
_refine_ls_number_restraints 0
_refine_ls_restrained_S_all 1.050
_refine_ls_R_factor_all .044
_refine_ls_R_factor_gt .036
_refine_ls_shift/su_max .001
_refine_ls_shift/su_mean .000
_refine_ls_structure_factor_coef Fsqd
_refine_ls_weighting_details 'calc w = 1/[\s^2^(Fo^2^)+(0.0401P)^2^+3.2946P] where P=(Fo^2^+2Fc^2^)/3'
_refine_ls_weighting_scheme calc
_refine_ls_wR_factor_ref .097
_reflns_number_gt 3276
_reflns_number_total 3826
_reflns_threshold_expression I>2\s(I)
_cod_data_source_file vj1145.cif
_cod_data_source_block I
_cod_depositor_comments
;
The following automatic conversions were performed:

'_exptl_crystal_density_meas' value 'not measured' was changed to '?'
- the value is perceived as not measured.

Automatic conversion script
Id: cif_fix_values 3008 2015-01-20 13:52:24Z robertas 
;
_cod_original_sg_symbol_H-M 'C 2/c'
_cod_database_code 2012357
_cod_database_fobs_code 2012357

loop_
_symmetry_equiv_pos_as_xyz
'x, y, z'
'-x, y, -z+1/2'
'x+1/2, y+1/2, z'
'-x+1/2, y+1/2, -z+1/2'
'-x, -y, -z'
'x, -y, z-1/2'
'-x+1/2, -y+1/2, -z'
'x+1/2, -y+1/2, z-1/2'

loop_
_atom_site_label
_atom_site_fract_x
_atom_site_fract_y
_atom_site_fract_z
_atom_site_U_iso_or_equiv
_atom_site_adp_type
_atom_site_calc_flag
_atom_site_refinement_flags
_atom_site_occupancy
_atom_site_disorder_assembly
_atom_site_disorder_group
_atom_site_type_symbol
S1 .210035(19) .42208(5) 1.01895(4) .05631(16) Uani d . 1 . . S
S2 .06944(2) .63711(7) 1.01316(3) .06336(18) Uani d . 1 . . S
N20 .06343(5) .75940(15) .86778(9) .0404(3) Uani d . 1 . . N
N8 .18618(5) .69436(16) .96278(10) .0427(3) Uani d . 1 . . N
N18 .07007(5) .49951(16) .87362(10) .0473(4) Uani d . 1 . . N
N13 .06061(5) .85729(16) .73377(9) .0434(3) Uani d . 1 . . N
N1 .16480(5) .94652(16) .92307(11) .0485(4) Uani d . 1 . . N
N6 .20406(5) .64687(17) 1.11352(10) .0465(4) Uani d . 1 . . N
C21 .06154(6) .74506(18) .78597(11) .0382(4) Uani d . 1 . . C
N2 .16039(6) 1.07329(18) .96264(13) .0614(5) Uani d . 1 . . N
C9 .17814(6) .83494(19) .98102(12) .0424(4) Uani d . 1 . . C
C7 .19886(6) .60753(19) 1.03065(12) .0424(4) Uani d . 1 . . C
C19 .06721(6) .6351(2) .90731(12) .0430(4) Uani d . 1 . . C
O2 .06830(6) .35912(16) .75944(11) .0711(4) Uani d . 1 . . O
C16 .06045(6) .6168(2) .74183(12) .0443(4) Uani d . 1 . . C
C17 .06584(6) .4816(2) .78643(13) .0489(4) Uani d . 1 . . C
N14 .05931(6) .8078(2) .65575(10) .0544(4) Uani d . 1 . . N
C26 .20015(8) .4161(2) .90658(14) .0610(5) Uani d . 1 . . C
H26A .1683 .4458 .8698 .091 Uiso calc R 1 . . H
H26B .2050 .3180 .8916 .091 Uiso calc R 1 . . H
H26C .2218 .4812 .8978 .091 Uiso calc R 1 . . H
C4 .18172(6) .8875(2) 1.06053(13) .0485(4) Uani d . 1 . . C
C15 .05866(7) .6642(2) .66083(13) .0549(5) Uani d . 1 . . C
H15 .0572 .6013 .6162 .066 Uiso calc R 1 . . H
O1 .19828(5) .81961(19) 1.20709(9) .0683(4) Uani d . 1 . . O
C10 .15988(7) .9474(2) .83320(14) .0530(5) Uani d . 1 . . C
H10A .1534 .8484 .8101 .064 Uiso calc R 1 . . H
H10B .1897 .9775 .8338 .064 Uiso calc R 1 . . H
C12 .07180(7) 1.00907(19) .76000(13) .0479(4) Uani d . 1 . . C
H12A .0694 1.0257 .8149 .057 Uiso calc R 1 . . H
H12B .0491 1.0722 .7156 .057 Uiso calc R 1 . . H
C5 .19458(6) .7912(2) 1.13355(13) .0500(5) Uani d . 1 . . C
C22 .21874(7) .5397(2) 1.18633(13) .0574(5) Uani d . 1 . . C
H22A .2363 .5905 1.2415 .069 Uiso calc R 1 . . H
H22B .2398 .4687 1.1791 .069 Uiso calc R 1 . . H
C27 .05863(8) .8254(3) 1.02475(15) .0685(6) Uani d . 1 . . C
H27A .0833 .8838 1.0215 .103 Uiso calc R 1 . . H
H27B .0580 .8407 1.0806 .103 Uiso calc R 1 . . H
H27C .0288 .8534 .9784 .103 Uiso calc R 1 . . H
C3 .17012(8) 1.0369(2) 1.04412(15) .0595(5) Uani d . 1 . . C
H3 .1694 1.1021 1.0860 .071 Uiso calc R 1 . . H
C11 .12118(7) 1.0478(2) .77175(14) .0539(5) Uani d . 1 . . C
H11A .1282 1.1472 .7941 .065 Uiso calc R 1 . . H
H11B .1216 1.0462 .7145 .065 Uiso calc R 1 . . H
C24 .07922(7) .3647(2) .92724(16) .0615(6) Uani d . 1 . . C
H24A .0966 .3901 .9889 .074 Uiso calc R 1 . . H
H24B .0988 .2994 .9118 .074 Uiso calc R 1 . . H
C23 .17781(9) .4597(3) 1.19114(15) .0729(7) Uani d . 1 . . C
H23A .1576 .5288 1.2013 .109 Uiso calc R 1 . . H
H23B .1896 .3902 1.2385 .109 Uiso calc R 1 . . H
H23C .1602 .4093 1.1367 .109 Uiso calc R 1 . . H
C25 .03473(9) .2859(3) .91449(19) .0768(7) Uani d . 1 . . C
H25A .0154 .3493 .9308 .115 Uiso calc R 1 . . H
H25B .0426 .1998 .9507 .115 Uiso calc R 1 . . H
H25C .0178 .2583 .8538 .115 Uiso calc R 1 . . H

loop_
_atom_site_aniso_label
_atom_site_aniso_U_11
_atom_site_aniso_U_22
_atom_site_aniso_U_33
_atom_site_aniso_U_12
_atom_site_aniso_U_13
_atom_site_aniso_U_23
S1 .0630(3) .0377(3) .0622(3) .0088(2) .0213(3) .0037(2)
S2 .0709(4) .0714(4) .0494(3) -.0061(3) .0275(3) .0093(3)
N20 .0434(8) .0358(8) .0439(8) -.0023(6) .0205(7) -.0009(6)
N8 .0402(8) .0355(8) .0486(8) .0007(6) .0156(6) -.0014(7)
N18 .0443(8) .0366(8) .0566(9) -.0008(6) .0175(7) .0045(7)
N13 .0483(8) .0411(8) .0423(8) .0000(6) .0209(7) .0003(6)
N1 .0478(8) .0340(8) .0602(10) .0009(6) .0199(7) .0008(7)
N6 .0402(8) .0470(9) .0445(8) .0002(7) .0109(6) -.0009(7)
C21 .0349(8) .0357(9) .0445(9) -.0006(7) .0176(7) -.0018(7)
N2 .0660(11) .0346(9) .0794(13) .0022(8) .0272(10) -.0045(8)
C9 .0349(8) .0345(9) .0537(10) -.0028(7) .0152(8) -.0022(8)
C7 .0336(8) .0378(9) .0507(10) -.0007(7) .0133(7) -.0010(8)
C19 .0364(9) .0444(10) .0467(10) -.0039(7) .0164(7) .0004(8)
O2 .0816(11) .0380(8) .0861(11) .0044(7) .0287(9) -.0137(7)
C16 .0432(9) .0401(10) .0482(10) -.0004(7) .0184(8) -.0064(8)
C17 .0423(10) .0371(10) .0622(12) -.0006(8) .0179(9) -.0072(9)
N14 .0632(10) .0589(11) .0444(9) .0011(8) .0263(8) -.0008(8)
C26 .0637(13) .0482(12) .0705(13) .0043(10) .0285(11) -.0085(10)
C4 .0423(9) .0422(10) .0560(11) -.0036(8) .0164(8) -.0087(9)
C15 .0610(12) .0574(13) .0477(11) .0020(10) .0247(9) -.0113(9)
O1 .0727(10) .0742(11) .0517(8) -.0044(8) .0207(7) -.0171(8)
C10 .0494(11) .0470(11) .0646(12) .0017(9) .0265(9) .0073(9)
C12 .0542(11) .0338(9) .0564(11) .0056(8) .0245(9) .0071(8)
C5 .0408(9) .0511(11) .0524(11) -.0066(8) .0147(8) -.0114(9)
C22 .0527(11) .0618(13) .0463(10) .0038(10) .0106(9) .0070(9)
C27 .0724(14) .0846(17) .0574(12) -.0192(13) .0364(11) -.0222(12)
C3 .0629(13) .0403(11) .0714(14) -.0007(9) .0253(11) -.0129(10)
C11 .0592(12) .0387(10) .0652(12) .0001(9) .0282(10) .0134(9)
C24 .0529(12) .0451(11) .0767(14) .0030(9) .0188(10) .0166(10)
C23 .0743(15) .0844(17) .0566(13) -.0067(13) .0251(11) .0161(12)
C25 .0704(15) .0618(14) .0960(18) -.0121(12) .0337(13) .0172(13)

loop_
_atom_type_symbol
_atom_type_description
_atom_type_scat_dispersion_real
_atom_type_scat_dispersion_imag
_atom_type_scat_source
C C .0033 .0016 'International Tables Vol C Tables 4.2.6.8 and 6.1.1.4'
H H .0000 .0000 'International Tables Vol C Tables 4.2.6.8 and 6.1.1.4'
N N .0061 .0033 'International Tables Vol C Tables 4.2.6.8 and 6.1.1.4'
O O .0106 .0060 'International Tables Vol C Tables 4.2.6.8 and 6.1.1.4'
S S .1246 .1234 'International Tables Vol C Tables 4.2.6.8 and 6.1.1.4'

loop_
_geom_angle_atom_site_label_1
_geom_angle_atom_site_label_2
_geom_angle_atom_site_label_3
_geom_angle
C7 S1 C26 101.35(9)
C19 S2 C27 101.28(10)
C19 N20 C21 113.02(15)
C7 N8 C9 112.93(16)
C19 N18 C17 122.18(15)
C19 N18 C24 121.66(17)
C17 N18 C24 116.13(16)
C21 N13 N14 111.02(15)
C21 N13 C12 126.55(15)
N14 N13 C12 120.61(15)
C9 N1 N2 110.55(16)
C9 N1 C10 128.27(16)
N2 N1 C10 120.87(16)
C7 N6 C5 122.32(16)
C7 N6 C22 121.67(16)
C5 N6 C22 116.00(16)
N13 C21 N20 124.71(15)
N13 C21 C16 107.86(15)
N20 C21 C16 127.43(16)
C3 N2 N1 105.50(16)
N1 C9 N8 125.22(17)
N1 C9 C4 108.05(16)
N8 C9 C4 126.73(17)
N8 C7 N6 125.88(17)
N8 C7 S1 119.19(14)
N6 C7 S1 114.93(13)
N20 C19 N18 125.60(16)
N20 C19 S2 117.92(14)
N18 C19 S2 116.47(13)
C21 C16 C15 104.02(17)
C21 C16 C17 118.98(17)
C15 C16 C17 136.61(18)
O2 C17 C16 127.8(2)
O2 C17 N18 119.72(18)
C16 C17 N18 112.50(15)
C15 N14 N13 105.13(16)
S1 C26 H26A 109.5
S1 C26 H26B 109.5
H26A C26 H26B 109.5
S1 C26 H26C 109.5
H26A C26 H26C 109.5
H26B C26 H26C 109.5
C9 C4 C3 103.91(18)
C9 C4 C5 119.87(17)
C3 C4 C5 136.2(2)
N14 C15 C16 111.96(17)
N14 C15 H15 124.0
C16 C15 H15 124.0
N1 C10 C11 114.10(16)
N1 C10 H10A 108.7
C11 C10 H10A 108.7
N1 C10 H10B 108.7
C11 C10 H10B 108.7
H10A C10 H10B 107.6
N13 C12 C11 111.23(15)
N13 C12 H12A 109.4
C11 C12 H12A 109.4
N13 C12 H12B 109.4
C11 C12 H12B 109.4
H12A C12 H12B 108.0
O1 C5 C4 127.9(2)
O1 C5 N6 119.93(19)
C4 C5 N6 112.22(17)
N6 C22 C23 113.33(16)
N6 C22 H22A 108.9
C23 C22 H22A 108.9
N6 C22 H22B 108.9
C23 C22 H22B 108.9
H22A C22 H22B 107.7
S2 C27 H27A 109.5
S2 C27 H27B 109.5
H27A C27 H27B 109.5
S2 C27 H27C 109.5
H27A C27 H27C 109.5
H27B C27 H27C 109.5
N2 C3 C4 111.97(19)
N2 C3 H3 124.0
C4 C3 H3 124.0
C12 C11 C10 114.87(16)
C12 C11 H11A 108.6
C10 C11 H11A 108.6
C12 C11 H11B 108.6
C10 C11 H11B 108.6
H11A C11 H11B 107.5
N18 C24 C25 112.78(17)
N18 C24 H24A 109.0
C25 C24 H24A 109.0
N18 C24 H24B 109.0
C25 C24 H24B 109.0
H24A C24 H24B 107.8
C22 C23 H23A 109.5
C22 C23 H23B 109.5
H23A C23 H23B 109.5
C22 C23 H23C 109.5
H23A C23 H23C 109.5
H23B C23 H23C 109.5
C24 C25 H25A 109.5
C24 C25 H25B 109.5
H25A C25 H25B 109.5
C24 C25 H25C 109.5
H25A C25 H25C 109.5
H25B C25 H25C 109.5

loop_
_geom_bond_atom_site_label_1
_geom_bond_atom_site_label_2
_geom_bond_site_symmetry_2
_geom_bond_distance
_geom_bond_publ_flag
S1 C7 . 1.7571(18) ?
S1 C26 . 1.782(2) ?
S2 C19 . 1.7536(19) ?
S2 C27 . 1.779(3) ?
N20 C19 . 1.295(2) ?
N20 C21 . 1.359(2) ?
N8 C7 . 1.304(2) ?
N8 C9 . 1.368(2) ?
N18 C19 . 1.381(2) ?
N18 C17 . 1.426(3) ?
N18 C24 . 1.479(2) ?
N13 C21 . 1.342(2) ?
N13 N14 . 1.373(2) ?
N13 C12 . 1.451(2) ?
N1 C9 . 1.347(2) ?
N1 N2 . 1.372(2) ?
N1 C10 . 1.454(2) ?
N6 C7 . 1.381(2) ?
N6 C5 . 1.423(2) ?
N6 C22 . 1.478(2) ?
C21 C16 . 1.380(2) ?
N2 C3 . 1.313(3) ?
C9 C4 . 1.380(3) ?
O2 C17 . 1.221(2) ?
C16 C15 . 1.409(3) ?
C16 C17 . 1.417(3) ?
N14 C15 . 1.315(3) ?
C26 H26A . .9600 ?
C26 H26B . .9600 ?
C26 H26C . .9600 ?
C4 C3 . 1.408(3) ?
C4 C5 . 1.421(3) ?
C15 H15 . .9300 ?
O1 C5 . 1.221(2) ?
C10 C11 . 1.517(3) ?
C10 H10A . .9700 ?
C10 H10B . .9700 ?
C12 C11 . 1.517(3) ?
C12 H12A . .9700 ?
C12 H12B . .9700 ?
C22 C23 . 1.510(3) ?
C22 H22A . .9700 ?
C22 H22B . .9700 ?
C27 H27A . .9600 ?
C27 H27B . .9600 ?
C27 H27C . .9600 ?
C3 H3 . .9300 ?
C11 H11A . .9700 ?
C11 H11B . .9700 ?
C24 C25 . 1.501(3) ?
C24 H24A . .9700 ?
C24 H24B . .9700 ?
C23 H23A . .9600 ?
C23 H23B . .9600 ?
C23 H23C . .9600 ?
C25 H25A . .9600 ?
C25 H25B . .9600 ?
C25 H25C . .9600 ?

loop_
_cod_related_entry_id
_cod_related_entry_database
_cod_related_entry_code
1 ChemSpider 21135060
